data_7121113
loop_
_publ_author_name
'Yu, Qingzhen'
'Guo, Pan'
'Jian, Jie'
'Chen, Yuye'
'Xu, Jing'

_publ_section_title
;
 Nine-step total synthesis of (-)-strychnofoline.
;
_journal_issue 9
_journal_name_full 'Chemical communications (Cambridge, England)'
_journal_page_first 1125
_journal_page_last 1128
_journal_paper_doi 10.1039/c7cc08938d
_journal_volume 54
_journal_year 2018
_chemical_absolute_configuration ad
_chemical_compound_source N/A
_chemical_formula_moiety 'C20 H22 N2 O4'
_chemical_formula_sum 'C20 H22 N2 O4'
_chemical_formula_weight 354.39
_chemical_melting_point ?
_chemical_name_common YQZ-132-A
_chemical_name_systematic
(3S,4a'R,5a'S)-6-methoxy-1'-methyl-4',4a',5',5a',7',8'-hexahydro-3'H,10'H-spiro[indoline-3,6'-pyrano[3,4-f]indolizine]-2,10'-dione
_space_group_crystal_system orthorhombic
_space_group_IT_number 19
_space_group_name_Hall 'P 2ac 2ab'
_space_group_name_H-M_alt 'P 21 21 21'
_symmetry_space_group_name_Hall 'P 2ac 2ab'
_symmetry_space_group_name_H-M 'P 21 21 21'
_atom_sites_solution_hydrogens geom
_atom_sites_solution_primary dual
_audit_creation_date 2017-08-28
_audit_creation_method
;
Olex2 1.2
(compiled 2017.08.10 svn.r3458 for OlexSys, GUI svn.r5375)
;
_audit_update_record
;
2017-08-28 deposited with the CCDC.
2018-01-08 downloaded from the CCDC.
;
_cell_angle_alpha 90
_cell_angle_beta 90
_cell_angle_gamma 90
_cell_formula_units_Z 4
_cell_length_a 6.4100(4)
_cell_length_b 12.0057(9)
_cell_length_c 22.2391(15)
_cell_measurement_reflns_used 9980
_cell_measurement_temperature 170
_cell_measurement_theta_max 68.21
_cell_measurement_theta_min 3.68
_cell_volume 1711.4(2)
_computing_cell_refinement 'SAINT v8.37A (Bruker, 2015)'
_computing_data_reduction 'SAINT v8.37A (Bruker, 2015)'
_computing_molecular_graphics 'Olex2 (Dolomanov et al., 2009)'
_computing_publication_material 'Olex2 (Dolomanov et al., 2009)'
_computing_structure_refinement 'XL (Sheldrick, 2008)'
_computing_structure_solution 'ShelXT (Sheldrick, 2015)'
_diffrn_ambient_temperature 170.0
_diffrn_measured_fraction_theta_full 0.986
_diffrn_measured_fraction_theta_max 0.986
_diffrn_measurement_device_type 'Bruker APEX-II CCD'
_diffrn_measurement_method '\f and \w scans'
_diffrn_radiation_type CuK\a
_diffrn_radiation_wavelength 1.54178
_diffrn_reflns_av_R_equivalents 0.0246
_diffrn_reflns_av_unetI/netI 0.0218
_diffrn_reflns_Laue_measured_fraction_full 0.986
_diffrn_reflns_Laue_measured_fraction_max 0.986
_diffrn_reflns_limit_h_max 7
_diffrn_reflns_limit_h_min -7
_diffrn_reflns_limit_k_max 14
_diffrn_reflns_limit_k_min -12
_diffrn_reflns_limit_l_max 23
_diffrn_reflns_limit_l_min -26
_diffrn_reflns_number 10789
_diffrn_reflns_point_group_measured_fraction_full 0.989
_diffrn_reflns_point_group_measured_fraction_max 0.989
_diffrn_reflns_theta_full 67.679
_diffrn_reflns_theta_max 68.200
_diffrn_reflns_theta_min 7.020
_exptl_absorpt_coefficient_mu 0.789
_exptl_absorpt_correction_T_max 0.7531
_exptl_absorpt_correction_T_min 0.6596
_exptl_absorpt_correction_type multi-scan
_exptl_absorpt_process_details
'SADABS-2016/2 (Bruker,2016/2) was used for absorption correction. wR2(int) was 0.1006 before and 0.0397 after correction. The Ratio of minimum to maximum transmission is 0.8758. The \l/2 correction factor is Not present.'
_exptl_crystal_colour colourless
_exptl_crystal_colour_primary colourless
_exptl_crystal_density_diffrn 1.375
_exptl_crystal_description block
_exptl_crystal_F_000 752
_exptl_crystal_recrystallization_method 'Re-crystallisation from solvent: Ethyl acetate'
_exptl_crystal_size_max 0.3
_exptl_crystal_size_mid 0.3
_exptl_crystal_size_min 0.3
_refine_diff_density_max 0.182
_refine_diff_density_min -0.159
_refine_diff_density_rms 0.036
_refine_ls_abs_structure_details
;
 Flack x determined using 1280 quotients [(I+)-(I-)]/[(I+)+(I-)]
 (Parsons, Flack and Wagner, Acta Cryst. B69 (2013) 249-259).
;
_refine_ls_abs_structure_Flack 0.03(5)
_refine_ls_extinction_method none
_refine_ls_goodness_of_fit_ref 1.089
_refine_ls_hydrogen_treatment constr
_refine_ls_matrix_type full
_refine_ls_number_parameters 237
_refine_ls_number_reflns 3106
_refine_ls_number_restraints 0
_refine_ls_restrained_S_all 1.089
_refine_ls_R_factor_all 0.0313
_refine_ls_R_factor_gt 0.0311
_refine_ls_shift/su_max 0.000
_refine_ls_shift/su_mean 0.000
_refine_ls_structure_factor_coef Fsqd
_refine_ls_weighting_details 'w=1/[\s^2^(Fo^2^)+(0.0463P)^2^+0.3085P] where P=(Fo^2^+2Fc^2^)/3'
_refine_ls_weighting_scheme calc
_refine_ls_wR_factor_gt 0.0817
_refine_ls_wR_factor_ref 0.0819
_reflns_Friedel_coverage 0.716
_reflns_Friedel_fraction_full 0.992
_reflns_Friedel_fraction_max 0.992
_reflns_number_gt 3082
_reflns_number_total 3106
_reflns_threshold_expression 'I > 2\s(I)'
_cod_data_source_file c7cc08938d2.cif
_cod_data_source_block p212121_a
_cod_depositor_comments
;
The following automatic conversions were performed:

'_chemical_melting_point' value 'N/A' was changed to '?' - the value
is undefined or not given.

Automatic conversion script
Id: cif_fix_values 4973 2017-02-22 13:04:09Z antanas 

 Adding full bibliography for 7121113.cif.
;
_cod_database_code 7121113
_shelx_shelxl_version_number 2014/7
_shelx_space_group_comment
;
The symmetry employed for this shelxl refinement is uniquely defined
by the following loop, which should always be used as a source of
symmetry information in preference to the above space-group names.
They are only intended as comments.
;
_olex2_refinement_description
;
1. Fixed Uiso
 At 1.2 times of:
  All C(H) groups, All C(H,H) groups, All N(H) groups
 At 1.5 times of:
  All C(H,H,H) groups
2.a Ternary CH refined with riding coordinates:
 C12(H12), C14(H14)
2.b Secondary CH2 refined with riding coordinates:
 C10(H10A,H10B), C11(H11A,H11B), C13(H13A,H13B), C15(H15A,H15B), C16(H16A,H16B)
2.c Aromatic/amide H refined with riding coordinates:
 N2(H2), C3(H3), C6(H6), C7(H7)
2.d Idealised Me refined as rotating group:
 C1(H1A,H1B,H1C), C17(H17A,H17B,H17C)
;
_olex2_submission_special_instructions 'No special instructions were received'

loop_
_space_group_symop_operation_xyz
'x, y, z'
'-x+1/2, -y, z+1/2'
'-x, y+1/2, -z+1/2'
'x+1/2, -y+1/2, -z'

loop_
_atom_site_label
_atom_site_type_symbol
_atom_site_fract_x
_atom_site_fract_y
_atom_site_fract_z
_atom_site_U_iso_or_equiv
_atom_site_adp_type
_atom_site_occupancy
_atom_site_site_symmetry_order
_atom_site_calc_flag
_atom_site_refinement_flags_posn
O1 O 0.9583(2) 0.76664(13) 0.75170(7) 0.0383(4) Uani 1 1 d .
O2 O 0.3687(3) 0.42782(11) 0.59943(6) 0.0386(4) Uani 1 1 d .
O3 O -0.0154(2) 0.69629(12) 0.53964(7) 0.0368(3) Uani 1 1 d .
O4 O 0.0825(3) 0.57946(14) 0.92112(7) 0.0469(4) Uani 1 1 d .
N2 N 0.7050(3) 0.74007(13) 0.82365(7) 0.0303(4) Uani 1 1 d .
H2 H 0.7410 0.7937 0.8485 0.036 Uiso 1 1 calc R
N3 N 0.5691(3) 0.54972(13) 0.64929(7) 0.0276(4) Uani 1 1 d .
C1 C 0.0509(5) 0.6703(2) 0.96007(11) 0.0513(6) Uani 1 1 d .
H1A H 0.0297 0.7382 0.9364 0.077 Uiso 1 1 calc GR
H1B H 0.1734 0.6795 0.9860 0.077 Uiso 1 1 calc GR
H1C H -0.0725 0.6565 0.9850 0.077 Uiso 1 1 calc GR
C2 C 0.2351(3) 0.58931(17) 0.87802(9) 0.0340(4) Uani 1 1 d .
C3 C 0.3923(4) 0.67002(17) 0.87957(8) 0.0328(4) Uani 1 1 d .
H3 H 0.4013 0.7231 0.9111 0.039 Uiso 1 1 calc R
C4 C 0.5340(3) 0.66841(15) 0.83267(8) 0.0267(4) Uani 1 1 d .
C5 C 0.5224(3) 0.59310(15) 0.78521(8) 0.0242(4) Uani 1 1 d .
C6 C 0.3657(3) 0.51446(15) 0.78525(8) 0.0279(4) Uani 1 1 d .
H6 H 0.3548 0.4624 0.7532 0.034 Uiso 1 1 calc R
C7 C 0.2242(3) 0.51188(17) 0.83226(9) 0.0332(4) Uani 1 1 d .
H7 H 0.1187 0.4563 0.8330 0.040 Uiso 1 1 calc R
C8 C 0.8077(3) 0.71606(16) 0.77166(9) 0.0278(4) Uani 1 1 d .
C9 C 0.6946(3) 0.61890(14) 0.74121(8) 0.0250(4) Uani 1 1 d .
C10 C 0.8311(3) 0.51910(17) 0.72252(9) 0.0326(4) Uani 1 1 d .
H10A H 0.9668 0.5445 0.7063 0.039 Uiso 1 1 calc R
H10B H 0.8565 0.4689 0.7571 0.039 Uiso 1 1 calc R
C11 C 0.7023(3) 0.46089(17) 0.67401(9) 0.0343(5) Uani 1 1 d .
H11A H 0.7936 0.4292 0.6425 0.041 Uiso 1 1 calc R
H11B H 0.6167 0.4004 0.6915 0.041 Uiso 1 1 calc R
C12 C 0.6152(3) 0.65696(15) 0.67849(8) 0.0246(4) Uani 1 1 d .
H12 H 0.7334 0.6931 0.6566 0.029 Uiso 1 1 calc R
C13 C 0.4298(3) 0.73366(14) 0.67632(8) 0.0239(4) Uani 1 1 d .
H13A H 0.4711 0.8091 0.6898 0.029 Uiso 1 1 calc R
H13B H 0.3194 0.7059 0.7036 0.029 Uiso 1 1 calc R
C14 C 0.3476(3) 0.73874(15) 0.61222(8) 0.0240(4) Uani 1 1 d .
H14 H 0.4625 0.7640 0.5850 0.029 Uiso 1 1 calc R
C15 C 0.1675(3) 0.82073(16) 0.60767(8) 0.0286(4) Uani 1 1 d .
H15A H 0.0669 0.8067 0.6406 0.034 Uiso 1 1 calc R
H15B H 0.2209 0.8977 0.6121 0.034 Uiso 1 1 calc R
C16 C 0.0593(3) 0.80892(17) 0.54816(9) 0.0325(4) Uani 1 1 d .
H16A H -0.0597 0.8613 0.5463 0.039 Uiso 1 1 calc R
H16B H 0.1574 0.8283 0.5154 0.039 Uiso 1 1 calc R
C17 C 0.0100(4) 0.50457(19) 0.53490(11) 0.0431(5) Uani 1 1 d .
H17A H -0.1412 0.5061 0.5412 0.065 Uiso 1 1 calc GR
H17B H 0.0698 0.4404 0.5560 0.065 Uiso 1 1 calc GR
H17C H 0.0396 0.4985 0.4918 0.065 Uiso 1 1 calc GR
C18 C 0.1049(3) 0.60983(17) 0.55896(8) 0.0302(4) Uani 1 1 d .
C19 C 0.2774(3) 0.62307(15) 0.59286(8) 0.0248(4) Uani 1 1 d .
C20 C 0.4038(3) 0.52694(16) 0.61341(8) 0.0274(4) Uani 1 1 d .

loop_
_atom_site_aniso_label
_atom_site_aniso_U_11
_atom_site_aniso_U_22
_atom_site_aniso_U_33
_atom_site_aniso_U_23
_atom_site_aniso_U_13
_atom_site_aniso_U_12
O1 0.0284(7) 0.0374(8) 0.0491(9) 0.0053(6) 0.0001(6) -0.0100(6)
O2 0.0637(10) 0.0206(7) 0.0315(7) -0.0032(5) -0.0139(7) 0.0030(7)
O3 0.0353(7) 0.0327(8) 0.0423(8) 0.0010(6) -0.0112(6) 0.0035(6)
O4 0.0561(10) 0.0416(9) 0.0429(8) -0.0024(7) 0.0201(8) -0.0089(8)
N2 0.0349(8) 0.0251(8) 0.0308(8) -0.0034(6) -0.0043(7) -0.0091(7)
N3 0.0343(8) 0.0217(8) 0.0268(8) -0.0019(6) -0.0016(7) 0.0070(7)
C1 0.0650(16) 0.0448(13) 0.0440(12) -0.0028(10) 0.0147(12) 0.0030(12)
C2 0.0364(10) 0.0333(10) 0.0325(10) 0.0109(8) 0.0055(8) -0.0014(9)
C3 0.0444(11) 0.0286(9) 0.0255(9) -0.0001(7) 0.0011(9) -0.0014(8)
C4 0.0306(9) 0.0217(8) 0.0280(9) 0.0035(7) -0.0042(8) -0.0039(7)
C5 0.0269(9) 0.0200(8) 0.0259(9) 0.0039(6) -0.0038(7) 0.0001(7)
C6 0.0321(10) 0.0233(9) 0.0284(9) 0.0026(7) -0.0058(8) -0.0031(8)
C7 0.0329(10) 0.0289(10) 0.0377(11) 0.0063(8) -0.0016(9) -0.0078(8)
C8 0.0252(9) 0.0246(9) 0.0336(10) 0.0047(7) -0.0057(7) -0.0013(7)
C9 0.0235(8) 0.0226(9) 0.0288(9) 0.0012(7) -0.0028(7) 0.0010(7)
C10 0.0302(10) 0.0294(10) 0.0382(10) 0.0001(8) -0.0038(8) 0.0092(8)
C11 0.0413(11) 0.0268(9) 0.0347(10) -0.0025(8) -0.0048(9) 0.0129(9)
C12 0.0259(9) 0.0222(8) 0.0256(8) 0.0003(7) 0.0005(7) -0.0002(7)
C13 0.0272(9) 0.0190(8) 0.0257(8) -0.0007(7) 0.0000(7) 0.0010(7)
C14 0.0266(9) 0.0201(8) 0.0252(8) 0.0026(7) 0.0009(7) 0.0011(7)
C15 0.0303(10) 0.0233(9) 0.0323(10) 0.0024(7) 0.0014(8) 0.0050(8)
C16 0.0330(10) 0.0286(9) 0.0358(10) 0.0046(8) -0.0045(8) 0.0042(8)
C17 0.0445(13) 0.0365(12) 0.0484(12) -0.0073(10) -0.0114(11) -0.0047(9)
C18 0.0343(10) 0.0284(10) 0.0279(9) 0.0000(8) 0.0008(8) 0.0015(8)
C19 0.0317(9) 0.0219(9) 0.0208(8) 0.0006(6) 0.0025(7) 0.0004(7)
C20 0.0386(10) 0.0237(9) 0.0200(8) -0.0005(7) 0.0011(8) 0.0039(8)

loop_
_atom_type_symbol
_atom_type_description
_atom_type_scat_dispersion_real
_atom_type_scat_dispersion_imag
_atom_type_scat_source
C C 0.0181 0.0091 'International Tables Vol C Tables 4.2.6.8 and 6.1.1.4'
H H 0.0000 0.0000 'International Tables Vol C Tables 4.2.6.8 and 6.1.1.4'
N N 0.0311 0.0180 'International Tables Vol C Tables 4.2.6.8 and 6.1.1.4'
O O 0.0492 0.0322 'International Tables Vol C Tables 4.2.6.8 and 6.1.1.4'

loop_
_geom_angle_atom_site_label_1
_geom_angle_atom_site_label_2
_geom_angle_atom_site_label_3
_geom_angle
C18 O3 C16 118.89(15)
C2 O4 C1 117.72(18)
C4 N2 H2 124.2
C8 N2 H2 124.2
C8 N2 C4 111.60(15)
C12 N3 C11 110.63(15)
C20 N3 C11 121.83(16)
C20 N3 C12 126.41(15)
O4 C1 H1A 109.5
O4 C1 H1B 109.5
O4 C1 H1C 109.5
H1A C1 H1B 109.5
H1A C1 H1C 109.5
H1B C1 H1C 109.5
O4 C2 C3 123.72(19)
O4 C2 C7 114.86(18)
C7 C2 C3 121.42(18)
C2 C3 H3 121.8
C4 C3 C2 116.42(18)
C4 C3 H3 121.8
C3 C4 N2 127.61(18)
C3 C4 C5 123.08(18)
C5 C4 N2 109.30(16)
C4 C5 C9 108.64(16)
C6 C5 C4 118.91(17)
C6 C5 C9 132.44(16)
C5 C6 H6 120.2
C5 C6 C7 119.55(17)
C7 C6 H6 120.2
C2 C7 C6 120.58(18)
C2 C7 H7 119.7
C6 C7 H7 119.7
O1 C8 N2 125.77(19)
O1 C8 C9 126.22(18)
N2 C8 C9 107.94(15)
C5 C9 C8 102.48(15)
C5 C9 C10 115.54(16)
C5 C9 C12 113.79(15)
C8 C9 C10 116.28(16)
C8 C9 C12 109.15(14)
C10 C9 C12 99.94(15)
C9 C10 H10A 111.0
C9 C10 H10B 111.0
H10A C10 H10B 109.0
C11 C10 C9 103.85(15)
C11 C10 H10A 111.0
C11 C10 H10B 111.0
N3 C11 C10 104.22(15)
N3 C11 H11A 110.9
N3 C11 H11B 110.9
C10 C11 H11A 110.9
C10 C11 H11B 110.9
H11A C11 H11B 108.9
N3 C12 C9 101.80(14)
N3 C12 H12 108.5
N3 C12 C13 111.28(15)
C9 C12 H12 108.5
C13 C12 C9 117.89(15)
C13 C12 H12 108.5
C12 C13 H13A 109.8
C12 C13 H13B 109.8
C12 C13 C14 109.17(14)
H13A C13 H13B 108.3
C14 C13 H13A 109.8
C14 C13 H13B 109.8
C13 C14 H14 108.9
C13 C14 C19 109.33(14)
C15 C14 C13 110.57(15)
C15 C14 H14 108.9
C15 C14 C19 110.32(15)
C19 C14 H14 108.9
C14 C15 H15A 109.6
C14 C15 H15B 109.6
H15A C15 H15B 108.1
C16 C15 C14 110.38(16)
C16 C15 H15A 109.6
C16 C15 H15B 109.6
O3 C16 C15 110.90(15)
O3 C16 H16A 109.5
O3 C16 H16B 109.5
C15 C16 H16A 109.5
C15 C16 H16B 109.5
H16A C16 H16B 108.0
H17A C17 H17B 109.5
H17A C17 H17C 109.5
H17B C17 H17C 109.5
C18 C17 H17A 109.5
C18 C17 H17B 109.5
C18 C17 H17C 109.5
O3 C18 C17 107.43(17)
C19 C18 O3 123.43(18)
C19 C18 C17 129.13(19)
C18 C19 C14 120.57(17)
C18 C19 C20 121.95(17)
C20 C19 C14 117.48(16)
O2 C20 N3 118.65(17)
O2 C20 C19 124.46(18)
N3 C20 C19 116.88(16)

loop_
_geom_bond_atom_site_label_1
_geom_bond_atom_site_label_2
_geom_bond_distance
O1 C8 1.224(2)
O2 C20 1.250(2)
O3 C16 1.447(3)
O3 C18 1.363(2)
O4 C1 1.407(3)
O4 C2 1.375(2)
N2 H2 0.8800
N2 C4 1.408(2)
N2 C8 1.361(3)
N3 C11 1.473(2)
N3 C12 1.472(2)
N3 C20 1.354(3)
C1 H1A 0.9800
C1 H1B 0.9800
C1 H1C 0.9800
C2 C3 1.399(3)
C2 C7 1.380(3)
C3 H3 0.9500
C3 C4 1.383(3)
C4 C5 1.392(3)
C5 C6 1.379(3)
C5 C9 1.507(3)
C6 H6 0.9500
C6 C7 1.384(3)
C7 H7 0.9500
C8 C9 1.531(3)
C9 C10 1.541(3)
C9 C12 1.553(2)
C10 H10A 0.9900
C10 H10B 0.9900
C10 C11 1.528(3)
C11 H11A 0.9900
C11 H11B 0.9900
C12 H12 1.0000
C12 C13 1.504(2)
C13 H13A 0.9900
C13 H13B 0.9900
C13 C14 1.521(2)
C14 H14 1.0000
C14 C15 1.520(2)
C14 C19 1.522(2)
C15 H15A 0.9900
C15 H15B 0.9900
C15 C16 1.501(3)
C16 H16A 0.9900
C16 H16B 0.9900
C17 H17A 0.9800
C17 H17B 0.9800
C17 H17C 0.9800
C17 C18 1.501(3)
C18 C19 1.347(3)
C19 C20 1.482(3)
